data_7018198
loop_
_publ_author_name
'Babashkina, Maria G.'
'Safin, Damir A.'
'Bolte, Michael'
'Garcia, Yann'

_publ_section_title
;
 N-(Diisopropylthiophosphoryl)-N'-(R)-thioureas: synthesis,
 characterization, crystal structures and competitive bulk liquid membrane
 transport of some metal ions.
;
_journal_issue 11
_journal_name_full 'Dalton transactions (Cambridge, England : 2003)'
_journal_page_first 3223
_journal_page_last 3232
_journal_paper_doi 10.1039/c2dt11862a
_journal_volume 41
_journal_year 2012
_chemical_formula_moiety 'C12 H20 N3 O2 P S2'
_chemical_formula_sum 'C12 H20 N3 O2 P S2'
_chemical_formula_weight 333.40
_chemical_name_systematic ?
_space_group_IT_number 61
_symmetry_cell_setting orthorhombic
_symmetry_space_group_name_Hall '-P 2ac 2ab'
_symmetry_space_group_name_H-M 'P b c a'
_atom_sites_solution_hydrogens geom
_atom_sites_solution_primary direct
_atom_sites_solution_secondary difmap
_audit_creation_method SHELXL-97
_cell_angle_alpha 90.00
_cell_angle_beta 90.00
_cell_angle_gamma 90.00
_cell_formula_units_Z 8
_cell_length_a 14.3388(7)
_cell_length_b 6.9545(4)
_cell_length_c 33.6884(18)
_cell_measurement_reflns_used 5000
_cell_measurement_temperature 173(2)
_cell_measurement_theta_max 25.0
_cell_measurement_theta_min 2.5
_cell_volume 3359.4(3)
_computing_cell_refinement 'SMART (Siemens, 1995)'
_computing_data_collection 'SMART (Siemens, 1995)'
_computing_data_reduction 'SAINT (Siemens, 1995)'
_computing_molecular_graphics 'XP in SHELXTL-Plus (Sheldrick, 1991)'
_computing_publication_material SHELXL97
_computing_structure_refinement 'SHELXL97 (Sheldrick, 2008) '
_computing_structure_solution 'SHELXS97 (Sheldrick, 2008) '
_diffrn_ambient_temperature 173(2)
_diffrn_measured_fraction_theta_full 0.999
_diffrn_measured_fraction_theta_max 1.000
_diffrn_measurement_device_type 'Siemens CCD three-circle diffractometer'
_diffrn_measurement_method \w
_diffrn_radiation_monochromator graphite
_diffrn_radiation_source 'fine-focus sealed tube'
_diffrn_radiation_type MoK\a
_diffrn_radiation_wavelength 0.71073
_diffrn_reflns_av_R_equivalents 0.0820
_diffrn_reflns_av_sigmaI/netI 0.0390
_diffrn_reflns_limit_h_max 19
_diffrn_reflns_limit_h_min -19
_diffrn_reflns_limit_k_max 9
_diffrn_reflns_limit_k_min -9
_diffrn_reflns_limit_l_max 45
_diffrn_reflns_limit_l_min -45
_diffrn_reflns_number 68595
_diffrn_reflns_theta_full 25.00
_diffrn_reflns_theta_max 28.70
_diffrn_reflns_theta_min 2.42
_diffrn_standards_number 0
_exptl_absorpt_coefficient_mu 0.416
_exptl_absorpt_correction_T_max 0.9596
_exptl_absorpt_correction_T_min 0.9103
_exptl_absorpt_correction_type multi-scan
_exptl_absorpt_process_details 'SADABS (Sheldrick, 1996)'
_exptl_crystal_colour colourless
_exptl_crystal_density_diffrn 1.318
_exptl_crystal_density_method 'not measured'
_exptl_crystal_description block
_exptl_crystal_F_000 1408
_exptl_crystal_size_max 0.23
_exptl_crystal_size_mid 0.17
_exptl_crystal_size_min 0.10
_refine_diff_density_max 0.268
_refine_diff_density_min -0.300
_refine_diff_density_rms 0.059
_refine_ls_extinction_method none
_refine_ls_goodness_of_fit_ref 1.013
_refine_ls_hydrogen_treatment mixed
_refine_ls_matrix_type full
_refine_ls_number_parameters 189
_refine_ls_number_reflns 4341
_refine_ls_number_restraints 0
_refine_ls_restrained_S_all 1.013
_refine_ls_R_factor_all 0.0697
_refine_ls_R_factor_gt 0.0403
_refine_ls_shift/su_max 0.002
_refine_ls_shift/su_mean 0.000
_refine_ls_structure_factor_coef Fsqd
_refine_ls_weighting_details 'calc w=1/[\s^2^(Fo^2^)+(0.0440P)^2^+1.5254P] where P=(Fo^2^+2Fc^2^)/3'
_refine_ls_weighting_scheme calc
_refine_ls_wR_factor_gt 0.0896
_refine_ls_wR_factor_ref 0.1030
_reflns_number_gt 3071
_reflns_number_total 4341
_reflns_threshold_expression I>2\s(I)
_cod_data_source_file c2dt11862a.txt
_cod_data_source_block 5
_cod_depositor_comments
;
The following automatic conversions were performed:

'_symmetry_cell_setting' value 'Orthorhombic' changed to
'orthorhombic' according to
/home/saulius/struct/CIF-dictionaries/cif_core.dic dictionary named
'cif_core.dic' version 2.4.1 from 2010-06-29.

Automatic conversion script
Id: cif_fix_values 1715 2011-07-08 13:25:40Z adriana 
;
_cod_original_sg_symbol_H-M Pbca
_cod_database_code 7018198

loop_
_symmetry_equiv_pos_as_xyz
'x, y, z'
'-x+1/2, -y, z+1/2'
'-x, y+1/2, -z+1/2'
'x+1/2, -y+1/2, -z'
'-x, -y, -z'
'x-1/2, y, -z-1/2'
'x, -y-1/2, z-1/2'
'-x-1/2, y-1/2, z'

loop_
_atom_site_label
_atom_site_type_symbol
_atom_site_fract_x
_atom_site_fract_y
_atom_site_fract_z
_atom_site_U_iso_or_equiv
_atom_site_adp_type
_atom_site_occupancy
_atom_site_symmetry_multiplicity
_atom_site_calc_flag
_atom_site_refinement_flags
P1 P 0.48464(3) 0.37493(8) 0.643903(14) 0.02762(13) Uani 1 1 d .
S1 S 0.55292(4) 0.57887(9) 0.668186(19) 0.04817(18) Uani 1 1 d .
S2 S 0.56146(3) 0.50631(9) 0.556353(16) 0.03680(15) Uani 1 1 d .
O1 O 0.40072(9) 0.2904(2) 0.66826(4) 0.0357(3) Uani 1 1 d .
O2 O 0.54185(8) 0.19365(19) 0.63147(4) 0.0289(3) Uani 1 1 d .
N1 N 0.41897(11) 0.4320(2) 0.60458(5) 0.0276(4) Uani 1 1 d .
H1 H 0.3637(16) 0.428(3) 0.6072(6) 0.034(6) Uiso 1 1 d .
N2 N 0.38183(11) 0.5172(2) 0.54065(5) 0.0280(4) Uani 1 1 d .
H2 H 0.4000(15) 0.534(3) 0.5189(7) 0.030(6) Uiso 1 1 d .
C1 C 0.44871(13) 0.4831(3) 0.56824(6) 0.0270(4) Uani 1 1 d .
C2 C 0.41576(15) 0.2133(4) 0.70834(6) 0.0435(6) Uani 1 1 d .
H2A H 0.4824 0.2328 0.7162 0.052 Uiso 1 1 calc R
C3 C 0.3949(2) 0.0042(5) 0.70702(9) 0.0787(10) Uani 1 1 d .
H3A H 0.4378 -0.0592 0.6885 0.118 Uiso 1 1 calc R
H3B H 0.3306 -0.0152 0.6981 0.118 Uiso 1 1 calc R
H3C H 0.4027 -0.0510 0.7336 0.118 Uiso 1 1 calc R
C4 C 0.3546(3) 0.3222(6) 0.73560(8) 0.1126(16) Uani 1 1 d .
H4A H 0.3722 0.4583 0.7352 0.169 Uiso 1 1 calc R
H4B H 0.3615 0.2717 0.7626 0.169 Uiso 1 1 calc R
H4C H 0.2896 0.3086 0.7271 0.169 Uiso 1 1 calc R
C5 C 0.64426(12) 0.1807(3) 0.63155(6) 0.0309(4) Uani 1 1 d .
H5 H 0.6716 0.3120 0.6282 0.037 Uiso 1 1 calc R
C6 C 0.67441(15) 0.0980(4) 0.67070(6) 0.0441(6) Uani 1 1 d .
H6A H 0.6555 0.1846 0.6922 0.066 Uiso 1 1 calc R
H6B H 0.7424 0.0834 0.6709 0.066 Uiso 1 1 calc R
H6C H 0.6451 -0.0279 0.6745 0.066 Uiso 1 1 calc R
C7 C 0.67046(15) 0.0579(4) 0.59665(7) 0.0445(6) Uani 1 1 d .
H7A H 0.6490 0.1194 0.5721 0.067 Uiso 1 1 calc R
H7B H 0.6411 -0.0688 0.5993 0.067 Uiso 1 1 calc R
H7C H 0.7384 0.0429 0.5958 0.067 Uiso 1 1 calc R
C8 C 0.28448(12) 0.5133(3) 0.54417(6) 0.0262(4) Uani 1 1 d .
N3 N 0.24762(11) 0.4660(2) 0.57897(4) 0.0293(4) Uani 1 1 d .
C12 C 0.15440(13) 0.4656(3) 0.58204(7) 0.0351(5) Uani 1 1 d .
H12 H 0.1274 0.4314 0.6068 0.042 Uiso 1 1 calc R
C11 C 0.09606(14) 0.5120(3) 0.55123(7) 0.0384(5) Uani 1 1 d .
H11 H 0.0303 0.5115 0.5547 0.046 Uiso 1 1 calc R
C10 C 0.13533(15) 0.5595(3) 0.51504(7) 0.0375(5) Uani 1 1 d .
H10 H 0.0967 0.5917 0.4931 0.045 Uiso 1 1 calc R
C9 C 0.23094(13) 0.5596(3) 0.51105(6) 0.0327(5) Uani 1 1 d .
H9 H 0.2595 0.5904 0.4864 0.039 Uiso 1 1 calc R

loop_
_atom_site_aniso_label
_atom_site_aniso_U_11
_atom_site_aniso_U_22
_atom_site_aniso_U_33
_atom_site_aniso_U_23
_atom_site_aniso_U_13
_atom_site_aniso_U_12
P1 0.0250(2) 0.0359(3) 0.0219(3) -0.0027(2) -0.00273(19) 0.0019(2)
S1 0.0448(3) 0.0481(4) 0.0516(4) -0.0202(3) -0.0129(3) -0.0006(3)
S2 0.0249(2) 0.0551(4) 0.0305(3) 0.0089(2) -0.00080(19) -0.0050(2)
O1 0.0288(6) 0.0584(10) 0.0198(7) 0.0061(6) -0.0002(5) 0.0036(7)
O2 0.0212(6) 0.0343(8) 0.0312(7) -0.0009(6) -0.0021(5) 0.0003(5)
N1 0.0232(8) 0.0372(10) 0.0225(9) 0.0015(7) -0.0006(6) 0.0018(7)
N2 0.0262(8) 0.0367(10) 0.0210(9) 0.0037(8) -0.0013(7) -0.0007(7)
C1 0.0298(9) 0.0254(10) 0.0257(10) -0.0007(8) -0.0025(8) 0.0006(8)
C2 0.0402(11) 0.0688(17) 0.0215(11) 0.0105(11) 0.0014(9) 0.0169(11)
C3 0.089(2) 0.087(2) 0.0595(19) 0.0321(18) 0.0047(17) -0.0079(19)
C4 0.155(3) 0.157(4) 0.0258(14) 0.0208(18) 0.0259(18) 0.104(3)
C5 0.0192(8) 0.0392(11) 0.0344(11) 0.0039(9) -0.0006(7) 0.0010(8)
C6 0.0335(11) 0.0603(15) 0.0384(13) 0.0071(11) -0.0056(9) 0.0083(11)
C7 0.0379(11) 0.0541(15) 0.0414(13) -0.0019(11) 0.0043(10) 0.0140(11)
C8 0.0276(8) 0.0223(9) 0.0286(10) -0.0026(8) -0.0018(7) 0.0019(7)
N3 0.0279(7) 0.0311(9) 0.0288(9) -0.0012(7) -0.0009(7) 0.0033(7)
C12 0.0312(10) 0.0362(12) 0.0379(12) -0.0066(9) 0.0023(9) 0.0026(9)
C11 0.0270(9) 0.0426(13) 0.0456(13) -0.0103(10) -0.0052(9) 0.0038(9)
C10 0.0350(10) 0.0394(12) 0.0382(13) -0.0090(10) -0.0123(9) 0.0066(9)
C9 0.0340(10) 0.0352(11) 0.0289(11) -0.0033(9) -0.0061(8) 0.0058(9)

loop_
_atom_type_symbol
_atom_type_description
_atom_type_scat_dispersion_real
_atom_type_scat_dispersion_imag
_atom_type_scat_source
C C 0.0033 0.0016 'International Tables Vol C Tables 4.2.6.8 and 6.1.1.4'
H H 0.0000 0.0000 'International Tables Vol C Tables 4.2.6.8 and 6.1.1.4'
N N 0.0061 0.0033 'International Tables Vol C Tables 4.2.6.8 and 6.1.1.4'
O O 0.0106 0.0060 'International Tables Vol C Tables 4.2.6.8 and 6.1.1.4'
P P 0.1023 0.0942 'International Tables Vol C Tables 4.2.6.8 and 6.1.1.4'
S S 0.1246 0.1234 'International Tables Vol C Tables 4.2.6.8 and 6.1.1.4'

loop_
_geom_angle_atom_site_label_1
_geom_angle_atom_site_label_2
_geom_angle_atom_site_label_3
_geom_angle
O2 P1 O1 103.90(8)
O2 P1 N1 105.95(8)
O1 P1 N1 94.08(8)
O2 P1 S1 116.47(6)
O1 P1 S1 116.58(6)
N1 P1 S1 116.88(7)
C2 O1 P1 120.29(12)
C5 O2 P1 125.00(12)
C1 N1 P1 127.25(14)
C1 N1 H1 115.2(15)
P1 N1 H1 117.5(15)
C1 N2 C8 130.00(18)
C1 N2 H2 115.5(16)
C8 N2 H2 114.3(16)
N1 C1 N2 116.50(17)
N1 C1 S2 123.36(14)
N2 C1 S2 120.14(15)
O1 C2 C4 107.28(19)
O1 C2 C3 107.5(2)
C4 C2 C3 113.6(3)
O1 C2 H2A 109.4
C4 C2 H2A 109.4
C3 C2 H2A 109.4
C2 C3 H3A 109.5
C2 C3 H3B 109.5
H3A C3 H3B 109.5
C2 C3 H3C 109.5
H3A C3 H3C 109.5
H3B C3 H3C 109.5
C2 C4 H4A 109.5
C2 C4 H4B 109.5
H4A C4 H4B 109.5
C2 C4 H4C 109.5
H4A C4 H4C 109.5
H4B C4 H4C 109.5
O2 C5 C7 106.47(16)
O2 C5 C6 108.20(16)
C7 C5 C6 113.46(18)
O2 C5 H5 109.5
C7 C5 H5 109.5
C6 C5 H5 109.5
C5 C6 H6A 109.5
C5 C6 H6B 109.5
H6A C6 H6B 109.5
C5 C6 H6C 109.5
H6A C6 H6C 109.5
H6B C6 H6C 109.5
C5 C7 H7A 109.5
C5 C7 H7B 109.5
H7A C7 H7B 109.5
C5 C7 H7C 109.5
H7A C7 H7C 109.5
H7B C7 H7C 109.5
N3 C8 C9 123.07(17)
N3 C8 N2 118.45(17)
C9 C8 N2 118.48(18)
C8 N3 C12 117.74(17)
N3 C12 C11 123.3(2)
N3 C12 H12 118.3
C11 C12 H12 118.3
C12 C11 C10 118.36(19)
C12 C11 H11 120.8
C10 C11 H11 120.8
C9 C10 C11 119.43(19)
C9 C10 H10 120.3
C11 C10 H10 120.3
C10 C9 C8 118.07(19)
C10 C9 H9 121.0
C8 C9 H9 121.0

loop_
_geom_bond_atom_site_label_1
_geom_bond_atom_site_label_2
_geom_bond_distance
P1 O2 1.5612(14)
P1 O1 1.5708(14)
P1 N1 1.6729(17)
P1 S1 1.9076(8)
S2 C1 1.6734(19)
O1 C2 1.469(2)
O2 C5 1.471(2)
N1 C1 1.344(2)
N1 H1 0.80(2)
N2 C1 1.356(2)
N2 C8 1.401(2)
N2 H2 0.79(2)
C2 C4 1.478(3)
C2 C3 1.485(4)
C2 H2A 1.0000
C3 H3A 0.9800
C3 H3B 0.9800
C3 H3C 0.9800
C4 H4A 0.9800
C4 H4B 0.9800
C4 H4C 0.9800
C5 C7 1.501(3)
C5 C6 1.502(3)
C5 H5 1.0000
C6 H6A 0.9800
C6 H6B 0.9800
C6 H6C 0.9800
C7 H7A 0.9800
C7 H7B 0.9800
C7 H7C 0.9800
C8 N3 1.327(2)
C8 C9 1.392(3)
N3 C12 1.341(2)
C12 C11 1.372(3)
C12 H12 0.9500
C11 C10 1.383(3)
C11 H11 0.9500
C10 C9 1.377(3)
C10 H10 0.9500
C9 H9 0.9500

loop_
_geom_hbond_atom_site_label_D
_geom_hbond_atom_site_label_H
_geom_hbond_atom_site_label_A
_geom_hbond_distance_DH
_geom_hbond_distance_HA
_geom_hbond_distance_DA
_geom_hbond_angle_DHA
_geom_hbond_site_symmetry_A
N1 H1 N3 0.80(2) 1.94(2) 2.615(2) 143(2) .
N2 H2 S2 0.79(2) 2.61(2) 3.3714(18) 163(2) 5_666

loop_
_geom_torsion_atom_site_label_1
_geom_torsion_atom_site_label_2
_geom_torsion_atom_site_label_3
_geom_torsion_atom_site_label_4
_geom_torsion
O2 P1 O1 C2 72.89(17)
N1 P1 O1 C2 -179.56(16)
S1 P1 O1 C2 -56.70(17)
O1 P1 O2 C5 -139.31(14)
N1 P1 O2 C5 122.24(14)
S1 P1 O2 C5 -9.65(16)
O2 P1 N1 C1 -61.61(19)
O1 P1 N1 C1 -167.33(18)
S1 P1 N1 C1 70.04(19)
P1 N1 C1 N2 178.02(14)
P1 N1 C1 S2 -2.3(3)
C8 N2 C1 N1 2.2(3)
C8 N2 C1 S2 -177.55(16)
P1 O1 C2 C4 122.0(3)
P1 O1 C2 C3 -115.4(2)
P1 O2 C5 C7 -144.36(15)
P1 O2 C5 C6 93.35(19)
C1 N2 C8 N3 -1.6(3)
C1 N2 C8 C9 178.28(19)
C9 C8 N3 C12 -0.8(3)
N2 C8 N3 C12 179.08(18)
C8 N3 C12 C11 -0.2(3)
N3 C12 C11 C10 0.8(3)
C12 C11 C10 C9 -0.3(3)
C11 C10 C9 C8 -0.7(3)
N3 C8 C9 C10 1.3(3)
N2 C8 C9 C10 -178.62(18)
